data_2200650
loop_
_publ_author_name
'Mariuska Reynoso-Paz'
'Marilyn M. Olmstead'
'Mark J. Kurth'
'Neil E. Schore'

_publ_section_title
;
 An enantiopure bicyclic pentasubstituted piperidine
;
_journal_issue 12
_journal_name_full 'Acta Crystallographica Section E'
_journal_page_first o1177
_journal_page_last o1178
_journal_paper_doi 10.1107/S1600536801019055
_journal_volume 57
_journal_year 2001
_chemical_formula_iupac 'C27 H26 Cl N O4 S'
_chemical_formula_moiety 'C27 H26 Cl N O4 S'
_chemical_formula_sum 'C27 H26 Cl N O4 S'
_chemical_formula_weight 496.00
_chemical_name_common 'oxazolidinone derivative'
_chemical_name_systematic
;
(3R,4S,5R,6R)-5-[(1R)-1-Chloro(phenylmethyl)]-3-[(4-methylphenyl)
sulfonyl]-4-phenyl-1-aza-8-oxabicyclo[4.3.0]nonan-9-one
;
_space_group_IT_number 4
_symmetry_cell_setting monoclinic
_symmetry_space_group_name_Hall 'P 2yb'
_symmetry_space_group_name_H-M 'P 1 21 1'
_cell_angle_alpha 90.00
_cell_angle_beta 101.957(8)
_cell_angle_gamma 90.00
_cell_formula_units_Z 2
_cell_length_a 9.5207(10)
_cell_length_b 9.1141(10)
_cell_length_c 14.1033(14)
_cell_measurement_reflns_used 880
_cell_measurement_temperature 89(2)
_cell_measurement_theta_max 31.2
_cell_measurement_theta_min 2.2
_cell_volume 1197.2(2)
_computing_cell_refinement SMART
_computing_data_collection 'SMART (Bruker, 1999)'
_computing_data_reduction 'SAINT (Bruker, 1999)'
_computing_molecular_graphics 'SHELXTL (Sheldrick, 1994)'
_computing_publication_material SHELXL97
_computing_structure_refinement 'SHELXL97 (Sheldrick, 1997)'
_computing_structure_solution 'SHELXS97 (Sheldrick, 1990)'
_diffrn_ambient_temperature 89(2)
_diffrn_detector_area_resol_mean 8.3
_diffrn_measured_fraction_theta_full .997
_diffrn_measured_fraction_theta_max .997
_diffrn_measurement_device_type 'Bruker SMART 1000'
_diffrn_measurement_method \w
_diffrn_radiation_monochromator graphite
_diffrn_radiation_source 'normal-focus sealed tube'
_diffrn_radiation_type MoK\a
_diffrn_radiation_wavelength .71073
_diffrn_reflns_av_R_equivalents .024
_diffrn_reflns_av_sigmaI/netI .039
_diffrn_reflns_limit_h_max 13
_diffrn_reflns_limit_h_min -13
_diffrn_reflns_limit_k_max 12
_diffrn_reflns_limit_k_min -12
_diffrn_reflns_limit_l_max 19
_diffrn_reflns_limit_l_min -19
_diffrn_reflns_number 16388
_diffrn_reflns_theta_full 29.99
_diffrn_reflns_theta_max 30.0
_diffrn_reflns_theta_min 1.5
_diffrn_standards_decay_% 0
_diffrn_standards_number 0
_exptl_absorpt_coefficient_mu .282
_exptl_absorpt_correction_T_max .983
_exptl_absorpt_correction_T_min .920
_exptl_absorpt_correction_type multi-scan
_exptl_absorpt_process_details '(SADABS; Sheldrick, 1999)'
_exptl_crystal_colour colorless
_exptl_crystal_density_diffrn 1.376
_exptl_crystal_density_method 'not measured'
_exptl_crystal_description plate
_exptl_crystal_F_000 520
_exptl_crystal_size_max .30
_exptl_crystal_size_mid .24
_exptl_crystal_size_min .06
_refine_diff_density_max .28
_refine_diff_density_min -.21
_refine_ls_abs_structure_details 'Flack (1983)'
_refine_ls_abs_structure_Flack -.03(4)
_refine_ls_extinction_method none
_refine_ls_goodness_of_fit_ref .97
_refine_ls_hydrogen_treatment constr
_refine_ls_matrix_type full
_refine_ls_number_parameters 308
_refine_ls_number_reflns 6690
_refine_ls_number_restraints 1
_refine_ls_restrained_S_all .97
_refine_ls_R_factor_all .037
_refine_ls_R_factor_gt .030
_refine_ls_shift/su_max .004
_refine_ls_shift/su_mean <0.001
_refine_ls_structure_factor_coef Fsqd
_refine_ls_weighting_details 'calc w = 1/[\s^2^(Fo^2^)+(0.0384P)^2^] where P = (Fo^2^+2Fc^2^)/3'
_refine_ls_weighting_scheme calc
_refine_ls_wR_factor_ref .071
_reflns_number_gt 5850
_reflns_number_total 6690
_reflns_threshold_expression I>2\s(I)
_cod_data_source_file ci6075.cif
_cod_data_source_block I
_cod_original_sg_symbol_H-M 'P 21'
_cod_database_code 2200650
_cod_database_fobs_code 2200650

loop_
_symmetry_equiv_pos_as_xyz
'x, y, z'
'-x, y+1/2, -z'

loop_
_atom_site_label
_atom_site_fract_x
_atom_site_fract_y
_atom_site_fract_z
_atom_site_U_iso_or_equiv
_atom_site_adp_type
_atom_site_calc_flag
_atom_site_refinement_flags
_atom_site_occupancy
_atom_site_disorder_assembly
_atom_site_disorder_group
_atom_site_type_symbol
Cl1 .03246(4) .54506(5) .66211(3) .02364(8) Uani d . 1 . . Cl
S1 .59988(4) .69668(4) .84106(3) .02191(9) Uani d . 1 . . S
O1 .47149(12) 1.04176(15) .52740(8) .0295(3) Uani d . 1 . . O
O2 .29488(12) .90714(13) .43707(8) .0237(2) Uani d . 1 . . O
O3 .70540(13) .81015(14) .83908(9) .0304(3) Uani d . 1 . . O
O4 .49724(12) .71662(14) .90223(8) .0280(3) Uani d . 1 . . O
N1 .38012(14) .83525(14) .58723(9) .0202(3) Uani d . 1 . . N
C1 .39121(17) .93761(18) .52011(11) .0221(3) Uani d . 1 . . C
C2 .22978(17) .76500(18) .44840(11) .0221(3) Uani d . 1 . . C
H2A .2771 .6862 .4182 .027 Uiso calc R 1 . . H
H2B .1261 .7657 .4184 .027 Uiso calc R 1 . . H
C3 .25317(16) .74276(16) .55887(10) .0184(3) Uani d . 1 . . C
H3 .1710 .7854 .5837 .022 Uiso calc R 1 . . H
C4 .28432(15) .58646(16) .59785(10) .0169(3) Uani d . 1 . . C
H4 .3520 .5405 .5610 .020 Uiso calc R 1 . . H
C5 .36094(16) .58965(16) .70678(10) .0174(3) Uani d . 1 . . C
H5 .2963 .6422 .7430 .021 Uiso calc R 1 . . H
C6 .50017(15) .68021(17) .71764(10) .0183(3) Uani d . 1 . . C
H6 .5631 .6358 .6767 .022 Uiso calc R 1 . . H
C7 .46377(18) .83870(18) .68489(11) .0224(3) Uani d . 1 . . C
H7A .4083 .8864 .7285 .027 Uiso calc R 1 . . H
H7B .5531 .8954 .6871 .027 Uiso calc R 1 . . H
C8 .14778(16) .49122(18) .58137(10) .0191(3) Uani d . 1 . . C
H8 .1787 .3878 .5978 .023 Uiso calc R 1 . . H
C9 .06637(16) .49224(17) .47622(10) .0199(3) Uani d . 1 . . C
C10 -.06080(16) .56956(17) .44472(11) .0217(3) Uani d . 1 . . C
H10 -.1036 .6202 .4904 .026 Uiso calc R 1 . . H
C11 -.12578(17) .57327(18) .34657(11) .0250(3) Uani d . 1 . . C
H11 -.2128 .6258 .3256 .030 Uiso calc R 1 . . H
C12 -.06311(19) .5001(2) .27962(12) .0287(4) Uani d . 1 . . C
H12 -.1070 .5032 .2127 .034 Uiso calc R 1 . . H
C13 .06368(19) .4222(2) .31027(12) .0290(4) Uani d . 1 . . C
H13 .1064 .3721 .2644 .035 Uiso calc R 1 . . H
C14 .12785(17) .41790(19) .40822(11) .0239(3) Uani d . 1 . . C
H14 .2141 .3640 .4291 .029 Uiso calc R 1 . . H
C15 .38572(16) .43633(17) .74933(10) .0186(3) Uani d . 1 . . C
C16 .47879(17) .33880(18) .71741(10) .0199(3) Uani d . 1 . . C
H16 .5219 .3654 .6649 .024 Uiso calc R 1 . . H
C17 .50902(17) .20299(19) .76179(11) .0228(3) Uani d . 1 . . C
H17 .5746 .1384 .7406 .027 Uiso calc R 1 . . H
C18 .44356(18) .16149(19) .83710(11) .0254(4) Uani d . 1 . . C
H18 .4644 .0688 .8676 .030 Uiso calc R 1 . . H
C19 .34777(18) .25610(19) .86752(11) .0255(3) Uani d . 1 . . C
H19 .3013 .2274 .9180 .031 Uiso calc R 1 . . H
C20 .31967(17) .39255(18) .82433(10) .0210(3) Uani d . 1 . . C
H20 .2546 .4571 .8460 .025 Uiso calc R 1 . . H
C21 .69416(15) .53191(19) .87330(10) .0214(3) Uani d . 1 . . C
C22 .80275(17) .4915(2) .82548(11) .0249(3) Uani d . 1 . . C
H22 .8232 .5506 .7745 .030 Uiso calc R 1 . . H
C23 .88011(18) .3651(2) .85277(12) .0277(4) Uani d . 1 . . C
H23 .9532 .3368 .8197 .033 Uiso calc R 1 . . H
C24 .85245(18) .2775(2) .92880(12) .0275(4) Uani d . 1 . . C
C25 .74450(18) .3214(2) .97563(11) .0265(4) Uani d . 1 . . C
H25 .7253 .2640 1.0278 .032 Uiso calc R 1 . . H
C26 .66442(17) .44655(19) .94810(11) .0232(3) Uani d . 1 . . C
H26 .5898 .4738 .9801 .028 Uiso calc R 1 . . H
C27 .9350(2) .1373(2) .95732(15) .0414(5) Uani d . 1 . . C
H27A .9376 .1162 1.0258 .062 Uiso calc R 1 . . H
H27B 1.0333 .1484 .9472 .062 Uiso calc R 1 . . H
H27C .8878 .0562 .9174 .062 Uiso calc R 1 . . H

loop_
_atom_site_aniso_label
_atom_site_aniso_U_11
_atom_site_aniso_U_22
_atom_site_aniso_U_33
_atom_site_aniso_U_12
_atom_site_aniso_U_13
_atom_site_aniso_U_23
Cl1 .01822(16) .0319(2) .02152(16) -.00255(16) .00573(13) .00138(15)
S1 .02000(18) .0241(2) .02078(17) -.00203(16) .00239(14) -.00539(16)
O1 .0294(6) .0258(6) .0358(6) -.0070(6) .0122(5) .0023(5)
O2 .0224(6) .0247(6) .0252(5) -.0010(5) .0073(4) .0052(5)
O3 .0273(6) .0272(7) .0337(6) -.0075(5) -.0010(5) -.0053(5)
O4 .0260(6) .0358(7) .0223(5) .0030(5) .0050(4) -.0073(5)
N1 .0209(6) .0161(6) .0240(6) -.0026(5) .0053(5) .0004(5)
C1 .0194(7) .0216(8) .0276(8) .0024(6) .0105(6) .0011(6)
C2 .0229(7) .0200(8) .0235(7) -.0016(6) .0048(6) .0044(6)
C3 .0167(7) .0171(7) .0217(7) -.0001(5) .0046(6) .0009(5)
C4 .0168(7) .0164(7) .0176(6) -.0009(5) .0035(5) -.0001(5)
C5 .0156(6) .0181(7) .0188(7) -.0004(5) .0042(5) -.0015(5)
C6 .0175(7) .0193(8) .0181(6) -.0002(6) .0035(5) -.0009(6)
C7 .0235(8) .0188(8) .0246(7) -.0019(6) .0046(6) -.0039(6)
C8 .0187(7) .0193(7) .0194(7) -.0006(6) .0043(5) -.0001(6)
C9 .0215(7) .0172(7) .0200(7) -.0046(6) .0019(6) .0007(6)
C10 .0210(7) .0194(8) .0239(7) -.0030(6) .0029(6) .0016(6)
C11 .0227(8) .0232(9) .0265(8) -.0029(6) -.0011(6) .0036(6)
C12 .0335(9) .0284(9) .0214(7) -.0053(7) -.0005(7) .0038(6)
C13 .0333(9) .0287(9) .0253(8) -.0036(8) .0067(7) -.0039(7)
C14 .0229(8) .0224(8) .0262(8) -.0016(7) .0044(6) -.0009(6)
C15 .0180(7) .0205(7) .0154(6) -.0039(6) -.0007(5) -.0010(5)
C16 .0208(7) .0199(8) .0186(7) -.0037(6) .0032(6) -.0016(6)
C17 .0250(7) .0192(7) .0221(7) -.0006(7) .0002(6) -.0022(6)
C18 .0295(9) .0230(9) .0194(7) -.0047(7) -.0046(6) .0025(6)
C19 .0264(8) .0317(9) .0164(7) -.0075(7) .0000(6) .0049(6)
C20 .0185(7) .0268(9) .0167(7) -.0020(6) .0015(6) -.0010(6)
C21 .0167(6) .0259(8) .0201(6) -.0018(6) .0006(5) -.0042(6)
C22 .0202(7) .0306(9) .0244(7) -.0028(7) .0062(6) .0018(7)
C23 .0197(8) .0363(10) .0279(8) .0029(7) .0067(6) -.0011(7)
C24 .0209(8) .0328(10) .0271(8) .0005(7) .0010(6) .0006(7)
C25 .0245(8) .0337(10) .0201(7) -.0041(7) .0018(6) .0028(7)
C26 .0184(7) .0330(9) .0178(7) -.0029(7) .0030(6) -.0050(6)
C27 .0367(11) .0454(12) .0427(11) .0121(9) .0098(8) .0120(9)

loop_
_atom_type_symbol
_atom_type_description
_atom_type_scat_dispersion_real
_atom_type_scat_dispersion_imag
_atom_type_scat_source
C C .0033 .0016 'International Tables Vol C Tables 4.2.6.8 and 6.1.1.4'
H H .0000 .0000 'International Tables Vol C Tables 4.2.6.8 and 6.1.1.4'
N N .0061 .0033 'International Tables Vol C Tables 4.2.6.8 and 6.1.1.4'
O O .0106 .0060 'International Tables Vol C Tables 4.2.6.8 and 6.1.1.4'
S S .1246 .1234 'International Tables Vol C Tables 4.2.6.8 and 6.1.1.4'
Cl Cl .1484 .1585 'International Tables Vol C Tables 4.2.6.8 and 6.1.1.4'

loop_
_geom_angle_atom_site_label_1
_geom_angle_atom_site_label_2
_geom_angle_atom_site_label_3
_geom_angle
O4 S1 O3 118.74(8)
O4 S1 C21 108.98(7)
O3 S1 C21 107.22(7)
O4 S1 C6 107.49(7)
O3 S1 C6 105.61(7)
C21 S1 C6 108.41(7)
C1 O2 C2 108.27(12)
C1 N1 C7 123.19(13)
C1 N1 C3 112.82(12)
C7 N1 C3 122.46(12)
O1 C1 N1 128.54(15)
O1 C1 O2 122.39(15)
N1 C1 O2 109.07(14)
O2 C2 C3 104.58(12)
O2 C2 H2A 110.8
C3 C2 H2A 110.8
O2 C2 H2B 110.8
C3 C2 H2B 110.8
H2A C2 H2B 108.9
N1 C3 C4 110.51(12)
N1 C3 C2 98.00(11)
C4 C3 C2 117.47(13)
N1 C3 H3 110.1
C4 C3 H3 110.1
C2 C3 H3 110.1
C3 C4 C8 112.01(12)
C3 C4 C5 110.63(12)
C8 C4 C5 111.55(11)
C3 C4 H4 107.5
C8 C4 H4 107.5
C5 C4 H4 107.5
C15 C5 C6 113.14(12)
C15 C5 C4 112.01(12)
C6 C5 C4 108.97(11)
C15 C5 H5 107.5
C6 C5 H5 107.5
C4 C5 H5 107.5
C7 C6 C5 109.76(12)
C7 C6 S1 104.62(10)
C5 C6 S1 114.15(10)
C7 C6 H6 109.4
C5 C6 H6 109.4
S1 C6 H6 109.4
N1 C7 C6 108.22(12)
N1 C7 H7A 110.1
C6 C7 H7A 110.1
N1 C7 H7B 110.1
C6 C7 H7B 110.1
H7A C7 H7B 108.4
C9 C8 C4 112.74(12)
C9 C8 Cl1 111.03(11)
C4 C8 Cl1 110.86(10)
C9 C8 H8 107.3
C4 C8 H8 107.3
Cl1 C8 H8 107.3
C10 C9 C14 119.13(14)
C10 C9 C8 123.16(14)
C14 C9 C8 117.62(14)
C9 C10 C11 120.45(14)
C9 C10 H10 119.8
C11 C10 H10 119.8
C12 C11 C10 119.92(15)
C12 C11 H11 120.0
C10 C11 H11 120.0
C11 C12 C13 120.13(15)
C11 C12 H12 119.9
C13 C12 H12 119.9
C12 C13 C14 119.87(16)
C12 C13 H13 120.1
C14 C13 H13 120.1
C13 C14 C9 120.50(16)
C13 C14 H14 119.7
C9 C14 H14 119.7
C16 C15 C20 118.59(15)
C16 C15 C5 121.06(13)
C20 C15 C5 120.30(14)
C17 C16 C15 120.57(14)
C17 C16 H16 119.7
C15 C16 H16 119.7
C16 C17 C18 120.16(16)
C16 C17 H17 119.9
C18 C17 H17 119.9
C19 C18 C17 119.66(15)
C19 C18 H18 120.2
C17 C18 H18 120.2
C18 C19 C20 120.10(15)
C18 C19 H19 120.0
C20 C19 H19 120.0
C19 C20 C15 120.87(15)
C19 C20 H20 119.6
C15 C20 H20 119.6
C26 C21 C22 120.52(15)
C26 C21 S1 120.11(12)
C22 C21 S1 119.31(13)
C23 C22 C21 119.48(15)
C23 C22 H22 120.3
C21 C22 H22 120.3
C22 C23 C24 120.93(15)
C22 C23 H23 119.5
C24 C23 H23 119.5
C25 C24 C23 118.23(16)
C25 C24 C27 120.80(16)
C23 C24 C27 120.95(16)
C26 C25 C24 121.53(16)
C26 C25 H25 119.2
C24 C25 H25 119.2
C25 C26 C21 119.29(15)
C25 C26 H26 120.4
C21 C26 H26 120.4
C24 C27 H27A 109.5
C24 C27 H27B 109.5
H27A C27 H27B 109.5
C24 C27 H27C 109.5
H27A C27 H27C 109.5
H27B C27 H27C 109.5

loop_
_geom_bond_atom_site_label_1
_geom_bond_atom_site_label_2
_geom_bond_site_symmetry_2
_geom_bond_distance
_geom_bond_publ_flag
Cl1 C8 . 1.8058(15) ?
S1 O4 . 1.4427(12) ?
S1 O3 . 1.4461(13) ?
S1 C21 . 1.7603(17) ?
S1 C6 . 1.8080(14) ?
O1 C1 . 1.210(2) ?
O2 C1 . 1.358(2) ?
O2 C2 . 1.4592(19) ?
N1 C1 . 1.349(2) ?
N1 C7 . 1.441(2) ?
N1 C3 . 1.4598(19) ?
C2 C3 . 1.541(2) ?
C2 H2A . .99 ?
C2 H2B . .99 ?
C3 C4 . 1.534(2) ?
C3 H3 . 1.00 ?
C4 C8 . 1.540(2) ?
C4 C5 . 1.559(2) ?
C4 H4 . 1.00 ?
C5 C15 . 1.520(2) ?
C5 C6 . 1.542(2) ?
C5 H5 . 1.00 ?
C6 C7 . 1.534(2) ?
C6 H6 . 1.00 ?
C7 H7A . .99 ?
C7 H7B . .99 ?
C8 C9 . 1.524(2) ?
C8 H8 . 1.00 ?
C9 C10 . 1.392(2) ?
C9 C14 . 1.398(2) ?
C10 C11 . 1.395(2) ?
C10 H10 . .95 ?
C11 C12 . 1.388(2) ?
C11 H11 . .95 ?
C12 C13 . 1.390(3) ?
C12 H12 . .95 ?
C13 C14 . 1.391(2) ?
C13 H13 . .95 ?
C14 H14 . .95 ?
C15 C16 . 1.394(2) ?
C15 C20 . 1.396(2) ?
C16 C17 . 1.390(2) ?
C16 H16 . .95 ?
C17 C18 . 1.391(2) ?
C17 H17 . .95 ?
C18 C19 . 1.386(2) ?
C18 H18 . .95 ?
C19 C20 . 1.386(2) ?
C19 H19 . .95 ?
C20 H20 . .95 ?
C21 C26 . 1.386(2) ?
C21 C22 . 1.396(2) ?
C22 C23 . 1.379(2) ?
C22 H22 . .95 ?
C23 C24 . 1.405(2) ?
C23 H23 . .95 ?
C24 C25 . 1.391(2) ?
C24 C27 . 1.511(3) ?
C25 C26 . 1.382(2) ?
C25 H25 . .95 ?
C26 H26 . .95 ?
C27 H27A . .98 ?
C27 H27B . .98 ?
C27 H27C . .98 ?

loop_
_geom_hbond_atom_site_label_D
_geom_hbond_atom_site_label_H
_geom_hbond_atom_site_label_A
_geom_hbond_site_symmetry_A
_geom_hbond_distance_DH
_geom_hbond_distance_HA
_geom_hbond_distance_DA
_geom_hbond_angle_DHA
C4 H4 O1 2_646 1.00 2.29 3.2237(19) 154.9

loop_
_geom_torsion_atom_site_label_1
_geom_torsion_atom_site_label_2
_geom_torsion_atom_site_label_3
_geom_torsion_atom_site_label_4
_geom_torsion
C7 N1 C1 O1 2.7(3)
C3 N1 C1 O1 168.90(16)
C7 N1 C1 O2 -177.59(13)
C3 N1 C1 O2 -11.43(17)
C2 O2 C1 O1 172.37(15)
C2 O2 C1 N1 -7.33(16)
C1 O2 C2 C3 21.65(15)
C1 N1 C3 C4 146.60(13)
C7 N1 C3 C4 -47.11(19)
C1 N1 C3 C2 23.24(16)
C7 N1 C3 C2 -170.48(14)
O2 C2 C3 N1 -25.63(14)
O2 C2 C3 C4 -143.79(13)
N1 C3 C4 C8 172.28(11)
C2 C3 C4 C8 -76.50(16)
N1 C3 C4 C5 47.14(16)
C2 C3 C4 C5 158.36(12)
C3 C4 C5 C15 176.71(12)
C8 C4 C5 C15 51.31(16)
C3 C4 C5 C6 -57.34(16)
C8 C4 C5 C6 177.26(12)
C15 C5 C6 C7 -172.83(12)
C4 C5 C6 C7 61.88(15)
C15 C5 C6 S1 -55.76(15)
C4 C5 C6 S1 178.95(10)
O4 S1 C6 C7 80.44(11)
O3 S1 C6 C7 -47.25(12)
C21 S1 C6 C7 -161.89(10)
O4 S1 C6 C5 -39.55(13)
O3 S1 C6 C5 -167.25(11)
C21 S1 C6 C5 78.11(12)
C1 N1 C7 C6 -144.33(14)
C3 N1 C7 C6 50.81(18)
C5 C6 C7 N1 -55.54(15)
S1 C6 C7 N1 -178.43(10)
C3 C4 C8 C9 52.47(17)
C5 C4 C8 C9 177.10(12)
C3 C4 C8 Cl1 -72.70(13)
C5 C4 C8 Cl1 51.92(14)
C4 C8 C9 C10 -105.22(17)
Cl1 C8 C9 C10 19.86(19)
C4 C8 C9 C14 71.24(18)
Cl1 C8 C9 C14 -163.68(12)
C14 C9 C10 C11 -.2(2)
C8 C9 C10 C11 176.18(14)
C9 C10 C11 C12 -.3(2)
C10 C11 C12 C13 .5(3)
C11 C12 C13 C14 -.1(3)
C12 C13 C14 C9 -.5(3)
C10 C9 C14 C13 .6(2)
C8 C9 C14 C13 -175.97(15)
C6 C5 C15 C16 -57.76(17)
C4 C5 C15 C16 65.88(17)
C6 C5 C15 C20 119.62(15)
C4 C5 C15 C20 -116.74(15)
C20 C15 C16 C17 -2.3(2)
C5 C15 C16 C17 175.12(13)
C15 C16 C17 C18 1.7(2)
C16 C17 C18 C19 .2(2)
C17 C18 C19 C20 -1.3(2)
C18 C19 C20 C15 .6(2)
C16 C15 C20 C19 1.2(2)
C5 C15 C20 C19 -176.29(13)
O4 S1 C21 C26 -.73(14)
O3 S1 C21 C26 128.97(13)
C6 S1 C21 C26 -117.45(13)
O4 S1 C21 C22 -178.16(12)
O3 S1 C21 C22 -48.45(14)
C6 S1 C21 C22 65.13(14)
C26 C21 C22 C23 .4(2)
S1 C21 C22 C23 177.81(12)
C21 C22 C23 C24 -.8(2)
C22 C23 C24 C25 .3(3)
C22 C23 C24 C27 178.67(17)
C23 C24 C25 C26 .8(2)
C27 C24 C25 C26 -177.61(16)
C24 C25 C26 C21 -1.3(2)
C22 C21 C26 C25 .6(2)
S1 C21 C26 C25 -176.75(12)

loop_
_cod_related_entry_id
_cod_related_entry_database
_cod_related_entry_code
1 ChemSpider 24731360
